data_7025978
loop_
_publ_author_name
'Barrett, Anthony G. M.'
'Crimmin, Mark R.'
'Hill, Michael S.'
'Hitchcock, Peter B.'
'Lomas, Sarah L.'
'Mahon, Mary F.'
'Procopiou, Panayiotis A.'

_publ_section_title
;
 Carbodiimide insertion reactions of homoleptic heavier alkaline earth
 amides and phosphides.
;
_journal_issue 31
_journal_name_full 'Dalton transactions (Cambridge, England : 2003)'
_journal_page_first 7393
_journal_page_last 7400
_journal_paper_doi 10.1039/c0dt00089b
_journal_volume 39
_journal_year 2010
_chemical_formula_sum 'C23 H48 Ca0.5 N3 O Si2'
_chemical_formula_weight 458.86
_chemical_name_systematic
;
?
;
_space_group_IT_number 12
_symmetry_cell_setting monoclinic
_symmetry_space_group_name_Hall '-C 2y'
_symmetry_space_group_name_H-M 'C 1 2/m 1'
_atom_sites_solution_hydrogens geom
_atom_sites_solution_primary direct
_atom_sites_solution_secondary difmap
_audit_creation_method SHELXL-97
_cell_angle_alpha 90.00
_cell_angle_beta 132.16(2)
_cell_angle_gamma 90.00
_cell_formula_units_Z 4
_cell_length_a 14.2500(5)
_cell_length_b 26.3080(9)
_cell_length_c 10.1110(5)
_cell_measurement_reflns_used 48724
_cell_measurement_temperature 150(2)
_cell_measurement_theta_max 27.485
_cell_measurement_theta_min 2.910
_cell_volume 2809.8(9)
_computing_cell_refinement 'HKL Scalepack (Otwinowski & Minor 1997)'
_computing_data_collection 'Collect (Bruker AXS BV 1997-2004)'
_computing_data_reduction 'Denzo & Scalepack (Otwinowski, Minor 1997)'
_computing_molecular_graphics 'ORTEX (P.McArdle 1995)'
_computing_publication_material 'SHELXL-97/2 (Sheldrick 1997)'
_computing_structure_refinement 'SHELXL-97/2 (Sheldrick 1997)'
_computing_structure_solution 'SHELXS-97 (Sheldrick 1990)'
_diffrn_ambient_temperature 150(2)
_diffrn_measured_fraction_theta_full 0.989
_diffrn_measured_fraction_theta_max 0.989
_diffrn_measurement_device_type '95mm CCD camera on \k-goniostat'
_diffrn_measurement_method CCD
_diffrn_radiation_monochromator 'horizonally mounted graphite crystal'
_diffrn_radiation_source 'fine-focus sealed tube'
_diffrn_radiation_type MoK\a
_diffrn_radiation_wavelength 0.71069
_diffrn_reflns_av_R_equivalents 0.0633
_diffrn_reflns_av_sigmaI/netI 0.0452
_diffrn_reflns_limit_h_max 18
_diffrn_reflns_limit_h_min -18
_diffrn_reflns_limit_k_max 34
_diffrn_reflns_limit_k_min -34
_diffrn_reflns_limit_l_max 13
_diffrn_reflns_limit_l_min -13
_diffrn_reflns_number 21929
_diffrn_reflns_theta_full 27.52
_diffrn_reflns_theta_max 27.52
_diffrn_reflns_theta_min 3.86
_exptl_absorpt_coefficient_mu 0.239
_exptl_absorpt_correction_T_max 0.973
_exptl_absorpt_correction_T_min 0.895
_exptl_absorpt_correction_type multi-scan
_exptl_absorpt_process_details
;
multi-scan from symmetry-related measurements
Sortav (Blessing 1995)
;
_exptl_crystal_colour colorless
_exptl_crystal_density_diffrn 1.149
_exptl_crystal_density_method 'not measured'
_exptl_crystal_description block
_exptl_crystal_F_000 1072
_exptl_crystal_size_max 0.15
_exptl_crystal_size_mid 0.15
_exptl_crystal_size_min 0.13
_refine_diff_density_max 0.480
_refine_diff_density_min -0.461
_refine_diff_density_rms 0.081
_refine_ls_extinction_coef 0.0056(10)
_refine_ls_extinction_expression Fc^*^=kFc[1+0.001xFc^2^\l^3^/sin(2\q)]^-1/4^
_refine_ls_extinction_method SHELXL
_refine_ls_goodness_of_fit_ref 1.118
_refine_ls_hydrogen_treatment constr
_refine_ls_matrix_type full
_refine_ls_number_parameters 161
_refine_ls_number_reflns 3278
_refine_ls_number_restraints 0
_refine_ls_restrained_S_all 1.118
_refine_ls_R_factor_all 0.0855
_refine_ls_R_factor_gt 0.0731
_refine_ls_shift/su_max 0.000
_refine_ls_shift/su_mean 0.000
_refine_ls_structure_factor_coef Fsqd
_refine_ls_weighting_details 'calc w=1/[\s^2^(Fo^2^)+(0.0413P)^2^+11.3026P] where P=(Fo^2^+2Fc^2^)/3'
_refine_ls_weighting_scheme calc
_refine_ls_wR_factor_gt 0.1702
_refine_ls_wR_factor_ref 0.1759
_reflns_number_gt 2833
_reflns_number_total 3278
_reflns_threshold_expression >2sigma(I)
_cod_data_source_file c0dt00089b.txt
_cod_data_source_block 768278-k08msh7
_cod_depositor_comments
;
The following automatic conversions were performed:

'_symmetry_cell_setting' value 'Monoclinic' changed to 'monoclinic'
according to /home/saulius/struct/CIF-dictionaries/cif_core.dic
dictionary named 'cif_core.dic' version 2.4.2 from 2011-04-26.

Automatic conversion script
Id: cif_fix_values 1891 2012-01-12 08:04:46Z andrius 
;
_cod_original_cell_volume 2809.8(2)
_cod_original_sg_symbol_H-M C2/m
_cod_original_formula_sum 'C23 H48 Ca0.50 N3 O Si2'
_cod_database_code 7025978

loop_
_symmetry_equiv_pos_as_xyz
'x, y, z'
'-x, y, -z'
'x+1/2, y+1/2, z'
'-x+1/2, y+1/2, -z'
'-x, -y, -z'
'x, -y, z'
'-x+1/2, -y+1/2, -z'
'x+1/2, -y+1/2, z'

loop_
_atom_site_label
_atom_site_type_symbol
_atom_site_fract_x
_atom_site_fract_y
_atom_site_fract_z
_atom_site_U_iso_or_equiv
_atom_site_adp_type
_atom_site_occupancy
_atom_site_symmetry_multiplicity
_atom_site_calc_flag
_atom_site_refinement_flags
_atom_site_disorder_assembly
_atom_site_disorder_group
Ca1 Ca 0.0000 0.0000 0.5000 0.0234(3) Uani 1 4 d S . .
Si1 Si -0.07958(9) 0.19404(3) 0.29606(12) 0.0372(3) Uani 1 1 d . A .
O1 O 0.1371(3) 0.0000 0.8264(4) 0.0476(9) Uani 1 2 d S . .
N1 N 0.0861(2) 0.08122(9) 0.5141(4) 0.0307(5) Uani 1 1 d . . .
N2 N 0.0000 0.16308(11) 0.5000 0.0295(7) Uani 1 2 d S . .
C1 C 0.0000 0.10778(14) 0.5000 0.0271(8) Uani 1 2 d S . .
C2 C 0.0310(5) 0.2284(2) 0.2871(7) 0.093(2) Uani 1 1 d . . .
H2A H 0.0716 0.2564 0.3733 0.140 Uiso 1 1 calc R A .
H2B H -0.0165 0.2420 0.1668 0.140 Uiso 1 1 calc R . .
H2C H 0.0959 0.2048 0.3165 0.140 Uiso 1 1 calc R . .
C3 C -0.1679(4) 0.14730(15) 0.1114(5) 0.0601(11) Uani 1 1 d . . .
H3A H -0.1342 0.1132 0.1595 0.090 Uiso 1 1 calc R A .
H3B H -0.1586 0.1558 0.0263 0.090 Uiso 1 1 calc R . .
H3C H -0.2577 0.1482 0.0507 0.090 Uiso 1 1 calc R . .
C4 C -0.1907(7) 0.2418(2) 0.2584(8) 0.113(3) Uani 1 1 d . . .
H4A H -0.2585 0.2246 0.2429 0.169 Uiso 1 1 calc R A .
H4B H -0.2274 0.2616 0.1510 0.169 Uiso 1 1 calc R . .
H4C H -0.1452 0.2647 0.3614 0.169 Uiso 1 1 calc R . .
C5 C 0.1904(3) 0.10605(11) 0.5438(4) 0.0311(6) Uani 1 1 d . A .
H5 H 0.1845 0.1436 0.5525 0.037 Uiso 1 1 calc R . .
C6 C 0.1855(3) 0.09527(16) 0.3913(5) 0.0503(9) Uani 1 1 d . . .
H6A H 0.1050 0.1085 0.2786 0.060 Uiso 1 1 calc R A .
H6B H 0.1874 0.0581 0.3783 0.060 Uiso 1 1 calc R . .
C7 C 0.2972(4) 0.12003(18) 0.4243(6) 0.0599(11) Uani 1 1 d . A .
H7A H 0.2923 0.1116 0.3244 0.072 Uiso 1 1 calc R . .
H7B H 0.2914 0.1574 0.4277 0.072 Uiso 1 1 calc R . .
C8 C 0.4217(4) 0.10229(18) 0.5961(6) 0.0659(12) Uani 1 1 d . . .
H8A H 0.4913 0.1207 0.6171 0.079 Uiso 1 1 calc R A .
H8B H 0.4320 0.0655 0.5877 0.079 Uiso 1 1 calc R . .
C9 C 0.4292(3) 0.1115(2) 0.7507(6) 0.0652(12) Uani 1 1 d . A .
H9A H 0.4297 0.1486 0.7684 0.078 Uiso 1 1 calc R . .
H9B H 0.5092 0.0972 0.8610 0.078 Uiso 1 1 calc R . .
C10 C 0.3173(3) 0.08723(17) 0.7169(5) 0.0545(10) Uani 1 1 d . . .
H10A H 0.3218 0.0498 0.7111 0.065 Uiso 1 1 calc R A .
H10B H 0.3230 0.0952 0.8179 0.065 Uiso 1 1 calc R . .
C11 C 0.0836(6) -0.0085(7) 0.9063(8) 0.045(4) Uani 0.50 1 d P A -1
H11A H 0.0727 -0.0453 0.9133 0.054 Uiso 0.50 1 calc PR A -1
H11B H 0.0006 0.0086 0.8365 0.054 Uiso 0.50 1 calc PR A -1
C12 C 0.1782(8) 0.0141(3) 1.0881(10) 0.059(2) Uani 0.50 1 d P A -1
H12A H 0.1656 0.0033 1.1689 0.071 Uiso 0.50 1 calc PR A -1
H12B H 0.1821 0.0516 1.0860 0.071 Uiso 0.50 1 calc PR A -1
C13 C 0.3008(7) -0.0142(3) 1.1328(9) 0.052(2) Uani 0.50 1 d P A -1
H13A H 0.3816 0.0026 1.2330 0.062 Uiso 0.50 1 calc PR A -1
H13B H 0.3054 -0.0506 1.1607 0.062 Uiso 0.50 1 calc PR A -1
C14 C 0.2711(5) -0.0072(9) 0.9692(8) 0.041(4) Uani 0.50 1 d P A -1
H14A H 0.2986 -0.0374 0.9441 0.049 Uiso 0.50 1 calc PR A -1
H14B H 0.3169 0.0228 0.9779 0.049 Uiso 0.50 1 calc PR A -1

loop_
_atom_site_aniso_label
_atom_site_aniso_U_11
_atom_site_aniso_U_22
_atom_site_aniso_U_33
_atom_site_aniso_U_23
_atom_site_aniso_U_13
_atom_site_aniso_U_12
Ca1 0.0240(5) 0.0180(5) 0.0322(6) 0.000 0.0205(5) 0.000
Si1 0.0445(5) 0.0234(4) 0.0435(5) 0.0044(3) 0.0295(4) 0.0038(3)
O1 0.0331(17) 0.078(3) 0.0309(17) 0.000 0.0211(15) 0.000
N1 0.0297(12) 0.0214(11) 0.0525(15) 0.0012(10) 0.0323(12) -0.0001(9)
N2 0.0361(18) 0.0145(14) 0.044(2) 0.000 0.0295(17) 0.000
C1 0.0293(19) 0.0188(17) 0.039(2) 0.000 0.0252(18) 0.000
C2 0.086(3) 0.098(4) 0.065(3) 0.022(3) 0.038(3) -0.039(3)
C3 0.066(3) 0.044(2) 0.047(2) 0.0016(17) 0.028(2) -0.0027(18)
C4 0.167(6) 0.109(4) 0.084(4) 0.058(3) 0.093(4) 0.106(4)
C5 0.0296(14) 0.0236(13) 0.0502(18) 0.0025(12) 0.0308(14) -0.0002(11)
C6 0.0453(19) 0.063(2) 0.061(2) -0.0136(19) 0.0434(19) -0.0168(17)
C7 0.051(2) 0.082(3) 0.072(3) -0.003(2) 0.052(2) -0.014(2)
C8 0.050(2) 0.073(3) 0.102(3) 0.008(3) 0.063(3) 0.001(2)
C9 0.0292(17) 0.099(3) 0.063(3) 0.015(2) 0.0292(18) -0.0018(19)
C10 0.0348(17) 0.072(3) 0.064(2) 0.023(2) 0.0360(18) 0.0077(17)
C11 0.037(3) 0.060(13) 0.047(3) -0.010(4) 0.032(3) -0.004(4)
C12 0.091(5) 0.057(6) 0.060(4) -0.021(3) 0.063(4) -0.025(4)
C13 0.044(3) 0.056(6) 0.040(3) 0.012(3) 0.022(3) 0.004(3)
C14 0.033(2) 0.043(13) 0.044(3) -0.008(4) 0.025(2) 0.000(3)

loop_
_atom_type_symbol
_atom_type_description
_atom_type_scat_dispersion_real
_atom_type_scat_dispersion_imag
_atom_type_scat_source
C C 0.0033 0.0016 'International Tables Vol C Tables 4.2.6.8 and 6.1.1.4'
H H 0.0000 0.0000 'International Tables Vol C Tables 4.2.6.8 and 6.1.1.4'
Ca Ca 0.2262 0.3064 'International Tables Vol C Tables 4.2.6.8 and 6.1.1.4'
N N 0.0061 0.0033 'International Tables Vol C Tables 4.2.6.8 and 6.1.1.4'
O O 0.0106 0.0060 'International Tables Vol C Tables 4.2.6.8 and 6.1.1.4'
Si Si 0.0817 0.0704 'International Tables Vol C Tables 4.2.6.8 and 6.1.1.4'

loop_
_geom_angle_atom_site_label_1
_geom_angle_atom_site_label_2
_geom_angle_atom_site_label_3
_geom_angle
_geom_angle_site_symmetry_1
_geom_angle_site_symmetry_3
N1 Ca1 N1 55.99(10) 5_556 6
N1 Ca1 N1 180.00(5) 5_556 .
N1 Ca1 N1 124.01(10) 6 .
N1 Ca1 N1 124.01(10) 5_556 2_556
N1 Ca1 N1 180.00(16) 6 2_556
N1 Ca1 N1 55.99(10) . 2_556
N1 Ca1 O1 90.35(7) 5_556 5_556
N1 Ca1 O1 89.65(7) 6 5_556
N1 Ca1 O1 89.65(7) . 5_556
N1 Ca1 O1 90.35(7) 2_556 5_556
N1 Ca1 O1 89.65(7) 5_556 .
N1 Ca1 O1 90.35(7) 6 .
N1 Ca1 O1 90.35(7) . .
N1 Ca1 O1 89.65(7) 2_556 .
O1 Ca1 O1 180.00(15) 5_556 .
N1 Ca1 C1 152.01(5) 5_556 .
N1 Ca1 C1 152.01(5) 6 .
N1 Ca1 C1 27.99(5) . .
N1 Ca1 C1 27.99(5) 2_556 .
O1 Ca1 C1 90.0 5_556 .
O1 Ca1 C1 90.0 . .
N1 Ca1 C1 27.99(5) 5_556 5_556
N1 Ca1 C1 27.99(5) 6 5_556
N1 Ca1 C1 152.01(5) . 5_556
N1 Ca1 C1 152.01(5) 2_556 5_556
O1 Ca1 C1 90.0 5_556 5_556
O1 Ca1 C1 90.0 . 5_556
C1 Ca1 C1 180.0 . 5_556
N2 Si1 C4 110.30(17) . .
N2 Si1 C3 110.08(16) . .
C4 Si1 C3 109.6(3) . .
N2 Si1 C2 112.41(17) . .
C4 Si1 C2 107.1(3) . .
C3 Si1 C2 107.3(2) . .
C14 O1 C14 15.2(18) 6 .
C14 O1 C11 107.5(4) 6 .
C14 O1 C11 105.1(4) . .
C14 O1 C11 105.1(4) 6 6
C14 O1 C11 107.5(4) . 6
C11 O1 C11 17.7(14) . 6
C14 O1 Ca1 132.2(3) 6 .
C14 O1 Ca1 132.2(3) . .
C11 O1 Ca1 120.4(3) . .
C11 O1 Ca1 120.4(3) 6 .
C1 N1 C5 121.7(2) . .
C1 N1 Ca1 93.60(17) . .
C5 N1 Ca1 144.46(17) . .
C1 N2 Si1 117.74(9) . .
C1 N2 Si1 117.74(9) . 2_556
Si1 N2 Si1 124.52(18) . 2_556
N1 C1 N1 116.8(3) 2_556 .
N1 C1 N2 121.59(16) 2_556 .
N1 C1 N2 121.59(16) . .
N1 C1 Ca1 58.41(16) 2_556 .
N1 C1 Ca1 58.41(16) . .
N2 C1 Ca1 180.0 . .
Si1 C2 H2A 109.5 . .
Si1 C2 H2B 109.5 . .
H2A C2 H2B 109.5 . .
Si1 C2 H2C 109.5 . .
H2A C2 H2C 109.5 . .
H2B C2 H2C 109.5 . .
Si1 C3 H3A 109.5 . .
Si1 C3 H3B 109.5 . .
H3A C3 H3B 109.5 . .
Si1 C3 H3C 109.5 . .
H3A C3 H3C 109.5 . .
H3B C3 H3C 109.5 . .
Si1 C4 H4A 109.5 . .
Si1 C4 H4B 109.5 . .
H4A C4 H4B 109.5 . .
Si1 C4 H4C 109.5 . .
H4A C4 H4C 109.5 . .
H4B C4 H4C 109.5 . .
N1 C5 C6 111.1(3) . .
N1 C5 C10 110.5(2) . .
C6 C5 C10 108.4(3) . .
N1 C5 H5 108.9 . .
C6 C5 H5 108.9 . .
C10 C5 H5 108.9 . .
C5 C6 C7 111.4(3) . .
C5 C6 H6A 109.4 . .
C7 C6 H6A 109.4 . .
C5 C6 H6B 109.4 . .
C7 C6 H6B 109.4 . .
H6A C6 H6B 108.0 . .
C8 C7 C6 111.6(3) . .
C8 C7 H7A 109.3 . .
C6 C7 H7A 109.3 . .
C8 C7 H7B 109.3 . .
C6 C7 H7B 109.3 . .
H7A C7 H7B 108.0 . .
C7 C8 C9 110.8(3) . .
C7 C8 H8A 109.5 . .
C9 C8 H8A 109.5 . .
C7 C8 H8B 109.5 . .
C9 C8 H8B 109.5 . .
H8A C8 H8B 108.1 . .
C8 C9 C10 111.2(4) . .
C8 C9 H9A 109.4 . .
C10 C9 H9A 109.4 . .
C8 C9 H9B 109.4 . .
C10 C9 H9B 109.4 . .
H9A C9 H9B 108.0 . .
C5 C10 C9 112.0(3) . .
C5 C10 H10A 109.2 . .
C9 C10 H10A 109.2 . .
C5 C10 H10B 109.2 . .
C9 C10 H10B 109.2 . .
H10A C10 H10B 107.9 . .
O1 C11 C12 104.3(7) . .
O1 C11 H11A 110.9 . .
C12 C11 H11A 110.9 . .
O1 C11 H11B 110.9 . .
C12 C11 H11B 110.9 . .
H11A C11 H11B 108.9 . .
C11 C12 C13 94.2(6) . .
C11 C12 H12A 112.9 . .
C13 C12 H12A 112.9 . .
C11 C12 H12B 112.9 . .
C13 C12 H12B 112.9 . .
H12A C12 H12B 110.3 . .
C14 C13 C12 100.9(7) . .
C14 C13 H13A 111.6 . .
C12 C13 H13A 111.6 . .
C14 C13 H13B 111.6 . .
C12 C13 H13B 111.6 . .
H13A C13 H13B 109.4 . .
C13 C14 O1 110.2(5) . .
C13 C14 H14A 109.6 . .
O1 C14 H14A 109.6 . .
C13 C14 H14B 109.6 . .
O1 C14 H14B 109.6 . .
H14A C14 H14B 108.1 . .

loop_
_geom_bond_atom_site_label_1
_geom_bond_atom_site_label_2
_geom_bond_distance
_geom_bond_site_symmetry_2
Ca1 N1 2.420(2) 5_556
Ca1 N1 2.420(2) 6
Ca1 N1 2.420(2) .
Ca1 N1 2.420(2) 2_556
Ca1 O1 2.460(3) 5_556
Ca1 O1 2.460(3) .
Ca1 C1 2.835(4) .
Ca1 C1 2.835(4) 5_556
Si1 N2 1.7499(17) .
Si1 C4 1.851(4) .
Si1 C3 1.851(4) .
Si1 C2 1.871(5) .
O1 C14 1.437(7) 6
O1 C14 1.437(7) .
O1 C11 1.453(7) .
O1 C11 1.453(7) 6
N1 C1 1.334(3) .
N1 C5 1.459(3) .
N2 C1 1.455(5) .
N2 Si1 1.7499(17) 2_556
C1 N1 1.334(3) 2_556
C2 H2A 0.9800 .
C2 H2B 0.9800 .
C2 H2C 0.9800 .
C3 H3A 0.9800 .
C3 H3B 0.9800 .
C3 H3C 0.9800 .
C4 H4A 0.9800 .
C4 H4B 0.9800 .
C4 H4C 0.9800 .
C5 C6 1.522(4) .
C5 C10 1.526(5) .
C5 H5 1.0000 .
C6 C7 1.535(4) .
C6 H6A 0.9900 .
C6 H6B 0.9900 .
C7 C8 1.498(6) .
C7 H7A 0.9900 .
C7 H7B 0.9900 .
C8 C9 1.513(6) .
C8 H8A 0.9900 .
C8 H8B 0.9900 .
C9 C10 1.529(5) .
C9 H9A 0.9900 .
C9 H9B 0.9900 .
C10 H10A 0.9900 .
C10 H10B 0.9900 .
C11 C12 1.491(11) .
C11 H11A 0.9900 .
C11 H11B 0.9900 .
C12 C13 1.657(10) .
C12 H12A 0.9900 .
C12 H12B 0.9900 .
C13 C14 1.418(9) .
C13 H13A 0.9900 .
C13 H13B 0.9900 .
C14 H14A 0.9900 .
C14 H14B 0.9900 .

loop_
_geom_torsion_atom_site_label_1
_geom_torsion_atom_site_label_2
_geom_torsion_atom_site_label_3
_geom_torsion_atom_site_label_4
_geom_torsion
_geom_torsion_site_symmetry_1
_geom_torsion_site_symmetry_4
N1 Ca1 O1 C14 128.2(12) 5_556 6
N1 Ca1 O1 C14 72.3(12) 6 6
N1 Ca1 O1 C14 -51.8(12) . 6
N1 Ca1 O1 C14 -107.7(12) 2_556 6
O1 Ca1 O1 C14 -169.7(14) 5_556 6
C1 Ca1 O1 C14 -79.7(12) . 6
C1 Ca1 O1 C14 100.3(12) 5_556 6
N1 Ca1 O1 C14 107.7(12) 5_556 .
N1 Ca1 O1 C14 51.8(12) 6 .
N1 Ca1 O1 C14 -72.3(12) . .
N1 Ca1 O1 C14 -128.2(12) 2_556 .
O1 Ca1 O1 C14 169.7(14) 5_556 .
C1 Ca1 O1 C14 -100.3(12) . .
C1 Ca1 O1 C14 79.7(12) 5_556 .
N1 Ca1 O1 C11 -51.7(8) 5_556 .
N1 Ca1 O1 C11 -107.7(8) 6 .
N1 Ca1 O1 C11 128.3(8) . .
N1 Ca1 O1 C11 72.3(8) 2_556 .
O1 Ca1 O1 C11 10.3(11) 5_556 .
C1 Ca1 O1 C11 100.3(8) . .
C1 Ca1 O1 C11 -79.7(8) 5_556 .
N1 Ca1 O1 C11 -72.3(8) 5_556 6
N1 Ca1 O1 C11 -128.3(8) 6 6
N1 Ca1 O1 C11 107.7(8) . 6
N1 Ca1 O1 C11 51.7(8) 2_556 6
O1 Ca1 O1 C11 -10.3(11) 5_556 6
C1 Ca1 O1 C11 79.7(8) . 6
C1 Ca1 O1 C11 -100.3(8) 5_556 6
N1 Ca1 N1 C1 -2(18) 5_556 .
N1 Ca1 N1 C1 180.0 6 .
N1 Ca1 N1 C1 0.0 2_556 .
O1 Ca1 N1 C1 90.66(14) 5_556 .
O1 Ca1 N1 C1 -89.34(14) . .
C1 Ca1 N1 C1 180.0 5_556 .
N1 Ca1 N1 C5 171(18) 5_556 .
N1 Ca1 N1 C5 -6.9(4) 6 .
N1 Ca1 N1 C5 173.1(4) 2_556 .
O1 Ca1 N1 C5 -96.2(3) 5_556 .
O1 Ca1 N1 C5 83.8(3) . .
C1 Ca1 N1 C5 173.1(4) . .
C1 Ca1 N1 C5 -6.9(4) 5_556 .
C4 Si1 N2 C1 128.6(3) . .
C3 Si1 N2 C1 7.58(17) . .
C2 Si1 N2 C1 -111.9(2) . .
C4 Si1 N2 Si1 -51.4(3) . 2_556
C3 Si1 N2 Si1 -172.42(17) . 2_556
C2 Si1 N2 Si1 68.1(2) . 2_556
C5 N1 C1 N1 -175.3(3) . 2_556
Ca1 N1 C1 N1 0.0 . 2_556
C5 N1 C1 N2 4.7(3) . .
Ca1 N1 C1 N2 180.0 . .
C5 N1 C1 Ca1 -175.3(3) . .
Si1 N2 C1 N1 -93.94(14) . 2_556
Si1 N2 C1 N1 86.06(14) 2_556 2_556
Si1 N2 C1 N1 86.06(14) . .
Si1 N2 C1 N1 -93.94(14) 2_556 .
Si1 N2 C1 Ca1 81(100) . .
Si1 N2 C1 Ca1 -99(100) 2_556 .
N1 Ca1 C1 N1 0.0 5_556 2_556
N1 Ca1 C1 N1 180.0 6 2_556
N1 Ca1 C1 N1 180.0 . 2_556
O1 Ca1 C1 N1 90.74(15) 5_556 2_556
O1 Ca1 C1 N1 -89.26(15) . 2_556
C1 Ca1 C1 N1 -50(54) 5_556 2_556
N1 Ca1 C1 N1 180.0 5_556 .
N1 Ca1 C1 N1 0.0 6 .
N1 Ca1 C1 N1 180.0 2_556 .
O1 Ca1 C1 N1 -89.26(15) 5_556 .
O1 Ca1 C1 N1 90.74(15) . .
C1 Ca1 C1 N1 130(54) 5_556 .
N1 Ca1 C1 N2 -175(100) 5_556 .
N1 Ca1 C1 N2 5(77) 6 .
N1 Ca1 C1 N2 5(77) . .
N1 Ca1 C1 N2 -175(100) 2_556 .
O1 Ca1 C1 N2 -84(77) 5_556 .
O1 Ca1 C1 N2 96(100) . .
C1 Ca1 C1 N2 0(100) 5_556 .
C1 N1 C5 C6 -119.1(3) . .
Ca1 N1 C5 C6 69.0(4) . .
C1 N1 C5 C10 120.6(3) . .
Ca1 N1 C5 C10 -51.4(5) . .
N1 C5 C6 C7 -178.4(3) . .
C10 C5 C6 C7 -56.8(4) . .
C5 C6 C7 C8 57.6(5) . .
C6 C7 C8 C9 -55.4(5) . .
C7 C8 C9 C10 54.7(5) . .
N1 C5 C10 C9 178.7(3) . .
C6 C5 C10 C9 56.8(4) . .
C8 C9 C10 C5 -56.5(5) . .
C14 O1 C11 C12 21.9(14) 6 .
C14 O1 C11 C12 37.5(14) . .
C11 O1 C11 C12 -62.9(9) 6 .
Ca1 O1 C11 C12 -158.1(5) . .
O1 C11 C12 C13 -47.9(9) . .
C11 C12 C13 C14 43.0(11) . .
C12 C13 C14 O1 -23.6(15) . .
C14 O1 C14 C13 95.1(13) 6 .
C11 O1 C14 C13 -6.2(17) . .
C11 O1 C14 C13 12.1(18) 6 .
Ca1 O1 C14 C13 -167.9(6) . .
